data_7054620
loop_
_publ_author_name
'Zhu, Yu'
'Wang, Yan-Mei'
'Liu, Pan'
'Wu, Yun-Long'
'Wei, Wei'
'Xia, Chang-Kun'
'Xie, Ji-Min'

_publ_section_title
;
 Cage-like pores of a metal--organic framework for separations and
 encapsulation of Pd nanoparticles for efficient catalysis
;
_journal_issue 4
_journal_name_full 'New J. Chem.'
_journal_page_first 2669
_journal_paper_doi 10.1039/C4NJ01985G
_journal_volume 39
_journal_year 2015
_chemical_formula_sum 'C10 H13 N4 O3 Zn'
_chemical_formula_weight 302.61
_chemical_name_systematic
; 
 ? 
;
_space_group_IT_number 130
_symmetry_cell_setting tetragonal
_symmetry_space_group_name_Hall '-P 4a 2ac'
_symmetry_space_group_name_H-M 'P 4/n c c :2'
_atom_sites_solution_hydrogens geom
_atom_sites_solution_primary direct
_atom_sites_solution_secondary difmap
_audit_creation_method SHELXL-97
_audit_update_record
;
2014-09-01 deposited with the CCDC.
2015-01-07 downloaded from the CCDC.
;
_cell_angle_alpha 90.00
_cell_angle_beta 90.00
_cell_angle_gamma 90.00
_cell_formula_units_Z 16
_cell_length_a 13.4761(19)
_cell_length_b 13.4761(19)
_cell_length_c 27.254(5)
_cell_measurement_reflns_used 10241
_cell_measurement_temperature 153(2)
_cell_measurement_theta_max 28.7092
_cell_measurement_theta_min 3.0982
_cell_volume 4949.5(13)
_computing_cell_refinement 'Bruker XSCANS'
_computing_data_collection 'Bruker XSCANS'
_computing_data_reduction 'Bruker SHELXTL'
_computing_molecular_graphics 'Bruker SHELXTL'
_computing_publication_material 'Bruker SHELXTL'
_computing_structure_refinement 'SHELXL-97 (Sheldrick, 1997)'
_computing_structure_solution 'SHELXS-97 (Sheldrick, 1990)'
_diffrn_ambient_temperature 153(2)
_diffrn_measured_fraction_theta_full 0.994
_diffrn_measured_fraction_theta_max 0.994
_diffrn_measurement_device_type 'Bruker P4'
_diffrn_measurement_method '\w scans'
_diffrn_radiation_monochromator graphite
_diffrn_radiation_source 'fine-focus sealed tube'
_diffrn_radiation_type MoK\a
_diffrn_radiation_wavelength 0.71073
_diffrn_reflns_av_R_equivalents 0.0387
_diffrn_reflns_av_sigmaI/netI 0.0312
_diffrn_reflns_limit_h_max 15
_diffrn_reflns_limit_h_min -13
_diffrn_reflns_limit_k_max 16
_diffrn_reflns_limit_k_min -11
_diffrn_reflns_limit_l_max 28
_diffrn_reflns_limit_l_min -33
_diffrn_reflns_number 12413
_diffrn_reflns_theta_full 26.02
_diffrn_reflns_theta_max 26.02
_diffrn_reflns_theta_min 3.35
_exptl_absorpt_coefficient_mu 1.991
_exptl_crystal_colour yellow
_exptl_crystal_density_diffrn 1.624
_exptl_crystal_density_method 'not measured'
_exptl_crystal_description block
_exptl_crystal_F_000 2480
_exptl_crystal_size_max 0.30
_exptl_crystal_size_mid 0.28
_exptl_crystal_size_min 0.25
_platon_squeeze_details
;
;
_refine_diff_density_max 0.491
_refine_diff_density_min -0.372
_refine_diff_density_rms 0.099
_refine_ls_extinction_coef 0.0014(5)
_refine_ls_extinction_expression Fc^*^=kFc[1+0.001xFc^2^\l^3^/sin(2\q)]^-1/4^
_refine_ls_extinction_method SHELXL
_refine_ls_goodness_of_fit_ref 1.089
_refine_ls_hydrogen_treatment constr
_refine_ls_matrix_type full
_refine_ls_number_parameters 110
_refine_ls_number_reflns 2442
_refine_ls_number_restraints 0
_refine_ls_restrained_S_all 1.089
_refine_ls_R_factor_all 0.0607
_refine_ls_R_factor_gt 0.0520
_refine_ls_shift/su_max 0.002
_refine_ls_shift/su_mean 0.000
_refine_ls_structure_factor_coef Fsqd
_refine_ls_weighting_details 'calc w=1/[\s^2^(Fo^2^)+(0.0817P)^2^+10.4734P] where P=(Fo^2^+2Fc^2^)/3'
_refine_ls_weighting_scheme calc
_refine_ls_wR_factor_gt 0.1573
_refine_ls_wR_factor_ref 0.1644
_reflns_number_gt 2084
_reflns_number_total 2442
_reflns_threshold_expression >2sigma(I)
_cod_data_source_file c4nj01985g2.cif
_cod_data_source_block s
_cod_depositor_comments
;
The following automatic conversions were performed:

'_symmetry_cell_setting' value 'Tetragonal' changed to 'tetragonal'
according to
/usr/data/users/saulius/crontab/automatic-downloads/rss-feeds/RSC/lib/dictionaries/cif_core.dic
dictionary named 'cif_core.dic' version 2.4.2 from 2011-04-26.

Automatic conversion script
Id: cif_fix_values 2935 2014-11-11 08:27:57Z andrius 

 Adding full bibliography for 7054620.cif.
;
_cod_original_sg_symbol_H-M P4/ncc
_cod_database_code 7054620

loop_
_symmetry_equiv_pos_as_xyz
'x, y, z'
'-y+1/2, x, z'
'-x+1/2, -y+1/2, z'
'y, -x+1/2, z'
'x+1/2, -y, -z+1/2'
'y+1/2, x+1/2, -z+1/2'
'-x, y+1/2, -z+1/2'
'-y, -x, -z+1/2'
'-x, -y, -z'
'y-1/2, -x, -z'
'x-1/2, y-1/2, -z'
'-y, x-1/2, -z'
'-x-1/2, y, z-1/2'
'-y-1/2, -x-1/2, z-1/2'
'x, -y-1/2, z-1/2'
'y, x, z-1/2'

loop_
_atom_site_label
_atom_site_type_symbol
_atom_site_fract_x
_atom_site_fract_y
_atom_site_fract_z
_atom_site_U_iso_or_equiv
_atom_site_adp_type
_atom_site_occupancy
_atom_site_symmetry_multiplicity
_atom_site_calc_flag
_atom_site_refinement_flags
Zn1 Zn 0.09002(4) -0.02250(4) 0.947334(18) 0.0319(3) Uani 1 1 d .
O1 O 0.1398(3) 0.0554(3) 0.86644(13) 0.0611(11) Uani 1 1 d .
O2 O 0.0484(3) -0.0747(3) 0.88338(15) 0.0622(11) Uani 1 1 d .
N1 N 0.2344(3) -0.0145(3) 0.96543(13) 0.0338(8) Uani 1 1 d .
N2 N 0.0391(3) -0.1234(3) 0.99679(13) 0.0310(8) Uani 1 1 d .
N3 N 0.0275(3) 0.1084(3) 0.96584(13) 0.0331(8) Uani 1 1 d .
C1 C 0.0883(5) -0.0148(5) 0.8534(2) 0.0546(16) Uani 1 1 d .
C2 C 0.0680(5) -0.0336(5) 0.7999(2) 0.0576(15) Uani 1 1 d .
C3 C 0.1184(6) 0.0203(5) 0.7643(2) 0.0704(18) Uani 1 1 d .
H3 H 0.1627 0.0698 0.7736 0.085 Uiso 1 1 calc R
C4 C -0.0008(5) -0.1030(5) 0.7849(2) 0.0664(18) Uani 1 1 d .
H4 H -0.0346 -0.1401 0.8083 0.080 Uiso 1 1 calc R
C5 C 0.3059(3) 0.0384(3) 0.94404(15) 0.0355(10) Uani 1 1 d .
H5 H 0.2960 0.0786 0.9167 0.043 Uiso 1 1 calc R
C6 C 0.2820(3) -0.0619(3) 1.00135(15) 0.0357(10) Uani 1 1 d .
H6 H 0.2515 -0.1062 1.0227 0.043 Uiso 1 1 calc R

loop_
_atom_site_aniso_label
_atom_site_aniso_U_11
_atom_site_aniso_U_22
_atom_site_aniso_U_33
_atom_site_aniso_U_23
_atom_site_aniso_U_13
_atom_site_aniso_U_12
Zn1 0.0328(4) 0.0351(4) 0.0277(4) 0.00109(19) 0.00207(19) 0.0027(2)
O1 0.070(3) 0.077(3) 0.0362(18) -0.0116(19) -0.0107(18) 0.008(2)
O2 0.076(3) 0.073(3) 0.037(2) -0.007(2) -0.006(2) 0.008(2)
N1 0.034(2) 0.035(2) 0.0323(18) 0.0029(15) 0.0002(16) 0.0026(15)
N2 0.0348(19) 0.0315(19) 0.0266(17) 0.0014(15) 0.0033(14) 0.0011(15)
N3 0.034(2) 0.037(2) 0.0290(18) 0.0003(15) 0.0073(15) 0.0043(15)
C1 0.066(4) 0.067(4) 0.030(3) -0.004(3) -0.004(2) 0.015(3)
C2 0.067(4) 0.065(4) 0.040(3) -0.010(3) -0.005(3) 0.009(3)
C3 0.090(5) 0.083(5) 0.039(3) -0.013(3) -0.002(3) -0.017(4)
C4 0.079(4) 0.089(5) 0.031(3) -0.005(3) -0.004(3) -0.006(4)
C5 0.036(2) 0.039(3) 0.031(2) 0.0047(18) -0.0036(18) 0.001(2)
C6 0.034(2) 0.041(2) 0.032(2) 0.004(2) -0.0002(19) -0.0020(19)

loop_
_atom_type_symbol
_atom_type_description
_atom_type_scat_dispersion_real
_atom_type_scat_dispersion_imag
_atom_type_scat_source
C C 0.0033 0.0016 'International Tables Vol C Tables 4.2.6.8 and 6.1.1.4'
H H 0.0000 0.0000 'International Tables Vol C Tables 4.2.6.8 and 6.1.1.4'
Cl Cl 0.1484 0.1585 'International Tables Vol C Tables 4.2.6.8 and 6.1.1.4'
N N 0.0061 0.0033 'International Tables Vol C Tables 4.2.6.8 and 6.1.1.4'
O O 0.0106 0.0060 'International Tables Vol C Tables 4.2.6.8 and 6.1.1.4'
Zn Zn 0.2839 1.4301 'International Tables Vol C Tables 4.2.6.8 and 6.1.1.4'

loop_
_geom_angle_atom_site_label_1
_geom_angle_atom_site_label_2
_geom_angle_atom_site_label_3
_geom_angle
_geom_angle_site_symmetry_1
_geom_angle_site_symmetry_3
O2 Zn1 N1 120.91(17) . .
O2 Zn1 N3 114.58(16) . .
N1 Zn1 N3 107.22(15) . .
O2 Zn1 N2 104.66(17) . .
N1 Zn1 N2 101.52(15) . .
N3 Zn1 N2 106.13(15) . .
O2 Zn1 C1 28.8(2) . .
N1 Zn1 C1 104.58(18) . .
N3 Zn1 C1 102.13(17) . .
N2 Zn1 C1 133.34(19) . .
C1 O2 Zn1 102.9(4) . .
C6 N1 C5 103.3(4) . .
C6 N1 Zn1 128.3(3) . .
C5 N1 Zn1 128.4(3) . .
C6 N2 N3 105.5(3) 12_557 9_557
C6 N2 Zn1 126.6(3) 12_557 .
N3 N2 Zn1 127.9(3) 9_557 .
C5 N3 N2 106.3(4) 4 9_557
C5 N3 Zn1 127.7(3) 4 .
N2 N3 Zn1 125.9(3) 9_557 .
O1 C1 O2 123.1(5) . .
O1 C1 C2 120.9(6) . .
O2 C1 C2 116.1(6) . .
O1 C1 Zn1 74.8(3) . .
O2 C1 Zn1 48.3(3) . .
C2 C1 Zn1 164.3(5) . .
C4 C2 C3 118.5(6) . .
C4 C2 C1 121.5(6) . .
C3 C2 C1 120.0(6) . .
C4 C3 C2 120.3(6) 8_556 .
C4 C3 H3 119.9 8_556 .
C2 C3 H3 119.9 . .
C2 C4 C3 121.2(7) . 8_556
C2 C4 H4 119.4 . .
C3 C4 H4 119.4 8_556 .
N3 C5 N1 112.3(4) 2 .
N3 C5 H5 123.9 2 .
N1 C5 H5 123.9 . .
N2 C6 N1 112.5(4) 10_657 .
N2 C6 H6 123.7 10_657 .
N1 C6 H6 123.7 . .

loop_
_geom_bond_atom_site_label_1
_geom_bond_atom_site_label_2
_geom_bond_distance
_geom_bond_site_symmetry_2
Zn1 O2 1.961(4) .
Zn1 N1 2.010(4) .
Zn1 N3 2.019(4) .
Zn1 N2 2.034(4) .
Zn1 C1 2.561(6) .
O1 C1 1.225(8) .
O2 C1 1.267(8) .
N1 C6 1.333(6) .
N1 C5 1.334(6) .
N2 C6 1.313(6) 12_557
N2 N3 1.372(5) 9_557
N3 C5 1.307(6) 4
N3 N2 1.372(5) 9_557
C1 C2 1.507(8) .
C2 C4 1.379(9) .
C2 C3 1.390(9) .
C3 C4 1.381(8) 8_556
C3 H3 0.9300 .
C4 C3 1.381(8) 8_556
C4 H4 0.9300 .
C5 N3 1.307(6) 2
C5 H5 0.9300 .
C6 N2 1.313(6) 10_657
C6 H6 0.9300 .

loop_
_geom_torsion_atom_site_label_1
_geom_torsion_atom_site_label_2
_geom_torsion_atom_site_label_3
_geom_torsion_atom_site_label_4
_geom_torsion
_geom_torsion_site_symmetry_4
N1 Zn1 O2 C1 -61.4(4) .
N3 Zn1 O2 C1 69.4(4) .
N2 Zn1 O2 C1 -174.8(3) .
O2 Zn1 N1 C6 -116.5(4) .
N3 Zn1 N1 C6 109.7(4) .
N2 Zn1 N1 C6 -1.4(4) .
C1 Zn1 N1 C6 -142.4(4) .
O2 Zn1 N1 C5 62.7(4) .
N3 Zn1 N1 C5 -71.2(4) .
N2 Zn1 N1 C5 177.7(4) .
C1 Zn1 N1 C5 36.7(4) .
O2 Zn1 N2 C6 59.2(4) 12_557
N1 Zn1 N2 C6 -67.3(4) 12_557
N3 Zn1 N2 C6 -179.3(4) 12_557
C1 Zn1 N2 C6 55.7(5) 12_557
O2 Zn1 N2 N3 -119.0(3) 9_557
N1 Zn1 N2 N3 114.5(3) 9_557
N3 Zn1 N2 N3 2.6(4) 9_557
C1 Zn1 N2 N3 -122.4(4) 9_557
O2 Zn1 N3 C5 -64.5(4) 4
N1 Zn1 N3 C5 72.6(4) 4
N2 Zn1 N3 C5 -179.5(4) 4
C1 Zn1 N3 C5 -37.0(4) 4
O2 Zn1 N3 N2 112.5(4) 9_557
N1 Zn1 N3 N2 -110.4(3) 9_557
N2 Zn1 N3 N2 -2.5(4) 9_557
C1 Zn1 N3 N2 140.0(4) 9_557
Zn1 O2 C1 O1 0.8(7) .
Zn1 O2 C1 C2 -178.6(4) .
O2 Zn1 C1 O1 -179.3(6) .
N1 Zn1 C1 O1 -50.4(4) .
N3 Zn1 C1 O1 61.2(4) .
N2 Zn1 C1 O1 -172.4(3) .
N1 Zn1 C1 O2 128.9(4) .
N3 Zn1 C1 O2 -119.5(4) .
N2 Zn1 C1 O2 6.9(5) .
O2 Zn1 C1 C2 4.6(14) .
N1 Zn1 C1 C2 133.4(15) .
N3 Zn1 C1 C2 -114.9(15) .
N2 Zn1 C1 C2 11.5(16) .
O1 C1 C2 C4 -170.6(6) .
O2 C1 C2 C4 8.8(8) .
Zn1 C1 C2 C4 5.0(19) .
O1 C1 C2 C3 8.7(9) .
O2 C1 C2 C3 -171.9(6) .
Zn1 C1 C2 C3 -175.7(12) .
C4 C2 C3 C4 -3.2(9) 8_556
C1 C2 C3 C4 177.5(6) 8_556
C3 C2 C4 C3 -0.6(9) 8_556
C1 C2 C4 C3 178.7(6) 8_556
C6 N1 C5 N3 -1.8(5) 2
Zn1 N1 C5 N3 178.9(3) 2
C5 N1 C6 N2 1.1(5) 10_657
Zn1 N1 C6 N2 -179.6(3) 10_657

loop_
_platon_squeeze_void_nr
_platon_squeeze_void_average_x
_platon_squeeze_void_average_y
_platon_squeeze_void_average_z
_platon_squeeze_void_volume
_platon_squeeze_void_count_electrons
_platon_squeeze_void_content
1 0.075 0.329 0.086 2566 368 ' '
